data_4518146
loop_
_publ_author_name
'Dorval, C\'eline'
'Tricoire, Maxime'
'Begouin, Jeanne-Marie'
'Gandon, Vincent'
'Gosmini, Corinne'

_publ_section_title
;
 Cobalt-Catalyzed C(sp2)--CN Bond Activation: Cross-Electrophile Coupling
 for Biaryl Formation and Mechanistic Insight
;
_journal_name_full 'ACS Catalysis'
_journal_page_first 12819
_journal_page_last 12827
_journal_paper_doi 10.1021/acscatal.0c03903
_journal_year 2020
_chemical_formula_moiety 'C20 H16 Br2 Co N4'
_chemical_formula_sum 'C20 H16 Br2 Co N4'
_chemical_formula_weight 531.12
_space_group_crystal_system monoclinic
_space_group_IT_number 14
_space_group_name_Hall '-P 2ybc'
_space_group_name_H-M_alt 'P 1 21/c 1'
_atom_sites_solution_hydrogens geom
_audit_creation_method SHELXL-2014/7
_cell_angle_alpha 90
_cell_angle_beta 97.596(2)
_cell_angle_gamma 90
_cell_formula_units_Z 4
_cell_length_a 8.5670(7)
_cell_length_b 14.5739(10)
_cell_length_c 15.6200(11)
_cell_measurement_reflns_used 3860
_cell_measurement_temperature 150.0(1)
_cell_measurement_theta_max 24.2370
_cell_measurement_theta_min 2.6310
_cell_volume 1933.1(2)
_computing_cell_refinement 'Bruker SAINT'
_computing_data_collection 'Bruker APEX2'
_computing_data_reduction 'Bruker SAINT'
_computing_molecular_graphics 'PLATON (Spek, 2009)'
_computing_structure_refinement 'SHELXL-2014/7 (Sheldrick, 2014)'
_computing_structure_solution SHELXT(Sheldrick,2014)
_diffrn_ambient_temperature 150(2)
_diffrn_measured_fraction_theta_full 0.999
_diffrn_measured_fraction_theta_max 0.999
_diffrn_measurement_device_type 'Kappa APEX II'
_diffrn_measurement_method 'phi and omega scans'
_diffrn_radiation_type MoK\a
_diffrn_radiation_wavelength 0.71069
_diffrn_reflns_av_R_equivalents 0.0664
_diffrn_reflns_av_unetI/netI 0.0550
_diffrn_reflns_Laue_measured_fraction_full 0.999
_diffrn_reflns_Laue_measured_fraction_max 0.999
_diffrn_reflns_limit_h_max 11
_diffrn_reflns_limit_h_min -11
_diffrn_reflns_limit_k_max 18
_diffrn_reflns_limit_k_min -18
_diffrn_reflns_limit_l_max 20
_diffrn_reflns_limit_l_min -20
_diffrn_reflns_number 23711
_diffrn_reflns_point_group_measured_fraction_full 0.999
_diffrn_reflns_point_group_measured_fraction_max 0.999
_diffrn_reflns_theta_full 25.240
_diffrn_reflns_theta_max 27.505
_diffrn_reflns_theta_min 2.631
_exptl_absorpt_coefficient_mu 5.034
_exptl_absorpt_correction_T_max 0.7456
_exptl_absorpt_correction_T_min 0.6141
_exptl_absorpt_correction_type multi-scan
_exptl_absorpt_process_details SADABS
_exptl_crystal_colour red
_exptl_crystal_density_diffrn 1.825
_exptl_crystal_description block
_exptl_crystal_F_000 1044
_exptl_crystal_size_max 0.300
_exptl_crystal_size_mid 0.240
_exptl_crystal_size_min 0.180
_refine_diff_density_max 0.653
_refine_diff_density_min -0.502
_refine_diff_density_rms 0.103
_refine_ls_extinction_method none
_refine_ls_goodness_of_fit_ref 1.002
_refine_ls_hydrogen_treatment constr
_refine_ls_matrix_type full
_refine_ls_number_parameters 244
_refine_ls_number_reflns 4435
_refine_ls_number_restraints 0
_refine_ls_restrained_S_all 1.002
_refine_ls_R_factor_all 0.0640
_refine_ls_R_factor_gt 0.0369
_refine_ls_shift/su_max 0.000
_refine_ls_shift/su_mean 0.000
_refine_ls_structure_factor_coef Fsqd
_refine_ls_weighting_details 'w=1/[\s^2^(Fo^2^)+(0.0274P)^2^+1.8435P] where P=(Fo^2^+2Fc^2^)/3'
_refine_ls_weighting_scheme calc
_refine_ls_wR_factor_gt 0.0693
_refine_ls_wR_factor_ref 0.0776
_reflns_Friedel_coverage 0.000
_reflns_number_gt 3287
_reflns_number_total 4435
_reflns_threshold_expression 'I > 2\s(I)'
_cod_data_source_file cs0c03903_si_002.cif
_cod_data_source_block CoBr2Bipy2
_cod_original_sg_symbol_H-M 'P 21/c'
_cod_database_code 4518146
_shelx_shelxl_version_number 2014/7
_shelx_space_group_comment
;
The symmetry employed for this shelxl refinement is uniquely defined
by the following loop, which should always be used as a source of
symmetry information in preference to the above space-group names.
They are only intended as comments.
;
_shelx_estimated_absorpt_t_min 0.314
_shelx_estimated_absorpt_t_max 0.464

loop_
_space_group_symop_operation_xyz
'x, y, z'
'-x, y+1/2, -z+1/2'
'-x, -y, -z'
'x, -y-1/2, z-1/2'

loop_
_atom_site_label
_atom_site_type_symbol
_atom_site_fract_x
_atom_site_fract_y
_atom_site_fract_z
_atom_site_U_iso_or_equiv
_atom_site_adp_type
_atom_site_occupancy
_atom_site_site_symmetry_order
_atom_site_calc_flag
_atom_site_refinement_flags_posn
_atom_site_refinement_flags_adp
_atom_site_refinement_flags_occupancy
_atom_site_disorder_assembly
_atom_site_disorder_group
Br1 Br -0.04033(4) 0.26121(2) -0.07083(2) 0.02694(10) Uani 1 1 d . . . . .
Br2 Br 0.12584(4) 0.38815(2) 0.13544(3) 0.03116(11) Uani 1 1 d . . . . .
Co1 Co 0.21421(5) 0.26187(3) 0.03879(3) 0.01898(12) Uani 1 1 d . . . . .
N1 N 0.2936(3) 0.13916(19) -0.02743(17) 0.0220(6) Uani 1 1 d . . . . .
N2 N 0.1423(3) 0.14517(18) 0.10990(17) 0.0184(6) Uani 1 1 d . . . . .
N3 N 0.4455(3) 0.26829(17) 0.11676(16) 0.0174(6) Uani 1 1 d . . . . .
N4 N 0.3534(3) 0.35054(18) -0.03143(16) 0.0188(6) Uani 1 1 d . . . . .
C1 C 0.2541(4) 0.0571(2) 0.0030(2) 0.0212(7) Uani 1 1 d . . . . .
C2 C 0.1678(4) 0.0610(2) 0.0795(2) 0.0203(7) Uani 1 1 d . . . . .
C3 C 0.0635(4) 0.1529(2) 0.1786(2) 0.0247(8) Uani 1 1 d . . . . .
H3 H 0.0470 0.2123 0.2007 0.030 Uiso 1 1 calc R U . . .
C4 C 0.0055(4) 0.0775(3) 0.2184(2) 0.0296(9) Uani 1 1 d . . . . .
H4 H -0.0505 0.0849 0.2665 0.036 Uiso 1 1 calc R U . . .
C5 C 0.0310(4) -0.0088(3) 0.1863(2) 0.0322(9) Uani 1 1 d . . . . .
H5 H -0.0082 -0.0617 0.2119 0.039 Uiso 1 1 calc R U . . .
C6 C 0.1138(4) -0.0174(2) 0.1170(2) 0.0294(9) Uani 1 1 d . . . . .
H6 H 0.1338 -0.0763 0.0949 0.035 Uiso 1 1 calc R U . . .
C7 C 0.2891(4) -0.0249(2) -0.0360(2) 0.0308(9) Uani 1 1 d . . . . .
H7 H 0.2601 -0.0821 -0.0135 0.037 Uiso 1 1 calc R U . . .
C8 C 0.3665(5) -0.0217(3) -0.1078(2) 0.0357(10) Uani 1 1 d . . . . .
H8 H 0.3923 -0.0769 -0.1350 0.043 Uiso 1 1 calc R U . . .
C9 C 0.4063(5) 0.0619(3) -0.1400(2) 0.0356(10) Uani 1 1 d . . . . .
H9 H 0.4588 0.0656 -0.1898 0.043 Uiso 1 1 calc R U . . .
C10 C 0.3674(4) 0.1404(3) -0.0976(2) 0.0284(8) Uani 1 1 d . . . . .
H10 H 0.3946 0.1982 -0.1196 0.034 Uiso 1 1 calc R U . . .
C11 C 0.5597(4) 0.3144(2) 0.0829(2) 0.0179(7) Uani 1 1 d . . . . .
C12 C 0.5079(4) 0.3580(2) -0.0026(2) 0.0177(7) Uani 1 1 d . . . . .
C13 C 0.2962(4) 0.3951(2) -0.1040(2) 0.0247(8) Uani 1 1 d . . . . .
H13 H 0.1867 0.3911 -0.1237 0.030 Uiso 1 1 calc R U . . .
C14 C 0.3905(4) 0.4469(2) -0.1515(2) 0.0266(8) Uani 1 1 d . . . . .
H14 H 0.3465 0.4773 -0.2029 0.032 Uiso 1 1 calc R U . . .
C15 C 0.5487(4) 0.4532(2) -0.1225(2) 0.0276(8) Uani 1 1 d . . . . .
H15 H 0.6160 0.4878 -0.1539 0.033 Uiso 1 1 calc R U . . .
C16 C 0.6090(4) 0.4086(2) -0.0471(2) 0.0232(8) Uani 1 1 d . . . . .
H16 H 0.7180 0.4125 -0.0261 0.028 Uiso 1 1 calc R U . . .
C17 C 0.7094(4) 0.3244(2) 0.1270(2) 0.0243(8) Uani 1 1 d . . . . .
H17 H 0.7894 0.3542 0.1006 0.029 Uiso 1 1 calc R U . . .
C18 C 0.7411(4) 0.2903(2) 0.2105(2) 0.0262(8) Uani 1 1 d . . . . .
H18 H 0.8424 0.2981 0.2426 0.031 Uiso 1 1 calc R U . . .
C19 C 0.6245(4) 0.2453(2) 0.2460(2) 0.0251(8) Uani 1 1 d . . . . .
H19 H 0.6432 0.2217 0.3031 0.030 Uiso 1 1 calc R U . . .
C20 C 0.4793(4) 0.2350(2) 0.1967(2) 0.0243(8) Uani 1 1 d . . . . .
H20 H 0.3995 0.2025 0.2209 0.029 Uiso 1 1 calc R U . . .

loop_
_atom_site_aniso_label
_atom_site_aniso_U_11
_atom_site_aniso_U_22
_atom_site_aniso_U_33
_atom_site_aniso_U_23
_atom_site_aniso_U_13
_atom_site_aniso_U_12
Br1 0.0223(2) 0.02379(19) 0.0320(2) -0.00306(15) -0.00645(15) -0.00288(15)
Br2 0.0248(2) 0.0278(2) 0.0427(2) -0.01406(16) 0.01140(17) -0.00777(16)
Co1 0.0188(3) 0.0193(2) 0.0185(2) -0.00079(18) 0.00148(19) -0.00354(19)
N1 0.0215(16) 0.0248(15) 0.0190(15) -0.0027(12) -0.0004(12) 0.0035(13)
N2 0.0150(15) 0.0195(14) 0.0194(14) -0.0020(11) -0.0019(12) -0.0053(11)
N3 0.0167(15) 0.0184(13) 0.0173(14) -0.0020(11) 0.0024(12) 0.0014(12)
N4 0.0178(16) 0.0182(14) 0.0198(14) -0.0009(11) 0.0007(12) -0.0033(12)
C1 0.0185(19) 0.0230(18) 0.0198(17) -0.0022(14) -0.0066(14) 0.0014(14)
C2 0.0145(18) 0.0211(17) 0.0229(17) 0.0000(14) -0.0066(14) -0.0016(14)
C3 0.0178(19) 0.032(2) 0.0236(18) -0.0001(15) -0.0016(15) -0.0059(15)
C4 0.0167(19) 0.048(2) 0.0230(19) 0.0085(17) -0.0030(15) -0.0052(17)
C5 0.024(2) 0.034(2) 0.036(2) 0.0128(17) -0.0064(18) -0.0103(17)
C6 0.029(2) 0.0231(19) 0.033(2) 0.0049(15) -0.0049(18) -0.0021(16)
C7 0.030(2) 0.0228(19) 0.035(2) -0.0107(16) -0.0112(18) 0.0046(16)
C8 0.029(2) 0.040(2) 0.036(2) -0.0232(18) -0.0058(18) 0.0135(18)
C9 0.033(2) 0.050(3) 0.025(2) -0.0103(18) 0.0053(17) 0.0079(19)
C10 0.031(2) 0.032(2) 0.0229(18) -0.0033(15) 0.0056(16) 0.0036(17)
C11 0.0177(18) 0.0156(16) 0.0207(17) -0.0036(13) 0.0032(14) 0.0025(14)
C12 0.0184(18) 0.0186(16) 0.0166(16) -0.0040(13) 0.0035(14) -0.0018(14)
C13 0.022(2) 0.0259(18) 0.0239(18) 0.0014(15) -0.0044(15) -0.0046(16)
C14 0.035(2) 0.0239(18) 0.0199(18) 0.0028(14) -0.0014(16) -0.0046(16)
C15 0.031(2) 0.0257(19) 0.0272(19) 0.0012(15) 0.0099(17) -0.0069(16)
C16 0.0210(19) 0.0228(18) 0.0265(18) -0.0047(14) 0.0051(15) -0.0030(15)
C17 0.0166(19) 0.0276(19) 0.0274(19) -0.0006(15) -0.0013(15) -0.0006(15)
C18 0.018(2) 0.0269(19) 0.031(2) -0.0066(15) -0.0066(16) 0.0042(15)
C19 0.028(2) 0.0268(19) 0.0191(17) -0.0009(14) -0.0036(15) 0.0022(16)
C20 0.024(2) 0.0261(18) 0.0230(18) 0.0012(15) 0.0032(15) 0.0013(16)

loop_
_atom_type_symbol
_atom_type_description
_atom_type_scat_dispersion_real
_atom_type_scat_dispersion_imag
_atom_type_scat_source
C C 0.0033 0.0016 'International Tables Vol C Tables 4.2.6.8 and 6.1.1.4'
H H 0.0000 0.0000 'International Tables Vol C Tables 4.2.6.8 and 6.1.1.4'
Br Br -0.2901 2.4595 'International Tables Vol C Tables 4.2.6.8 and 6.1.1.4'
Co Co 0.3494 0.9721 'International Tables Vol C Tables 4.2.6.8 and 6.1.1.4'
N N 0.0061 0.0033 'International Tables Vol C Tables 4.2.6.8 and 6.1.1.4'

loop_
_geom_angle_atom_site_label_1
_geom_angle_atom_site_label_2
_geom_angle_atom_site_label_3
_geom_angle
_geom_angle_site_symmetry_1
_geom_angle_site_symmetry_3
_geom_angle_publ_flag
N4 Co1 N2 161.21(10) . . ?
N4 Co1 N3 74.70(10) . . ?
N2 Co1 N3 92.65(10) . . ?
N4 Co1 N1 91.24(10) . . ?
N2 Co1 N1 74.42(10) . . ?
N3 Co1 N1 89.03(10) . . ?
N4 Co1 Br2 95.50(7) . . ?
N2 Co1 Br2 97.81(7) . . ?
N3 Co1 Br2 87.57(7) . . ?
N1 Co1 Br2 171.37(7) . . ?
N4 Co1 Br1 98.04(7) . . ?
N2 Co1 Br1 93.70(7) . . ?
N3 Co1 Br1 172.25(7) . . ?
N1 Co1 Br1 88.39(7) . . ?
Br2 Co1 Br1 95.97(2) . . ?
C10 N1 C1 118.1(3) . . ?
C10 N1 Co1 125.4(2) . . ?
C1 N1 Co1 116.4(2) . . ?
C2 N2 C3 118.7(3) . . ?
C2 N2 Co1 117.7(2) . . ?
C3 N2 Co1 123.4(2) . . ?
C20 N3 C11 117.9(3) . . ?
C20 N3 Co1 125.0(2) . . ?
C11 N3 Co1 117.0(2) . . ?
C13 N4 C12 118.5(3) . . ?
C13 N4 Co1 123.8(2) . . ?
C12 N4 Co1 117.7(2) . . ?
N1 C1 C7 121.9(3) . . ?
N1 C1 C2 115.2(3) . . ?
C7 C1 C2 122.9(3) . . ?
N2 C2 C6 121.5(3) . . ?
N2 C2 C1 116.1(3) . . ?
C6 C2 C1 122.3(3) . . ?
N2 C3 C4 122.6(3) . . ?
N2 C3 H3 118.7 . . ?
C4 C3 H3 118.7 . . ?
C5 C4 C3 118.4(3) . . ?
C5 C4 H4 120.8 . . ?
C3 C4 H4 120.8 . . ?
C6 C5 C4 119.4(3) . . ?
C6 C5 H5 120.3 . . ?
C4 C5 H5 120.3 . . ?
C5 C6 C2 119.4(3) . . ?
C5 C6 H6 120.3 . . ?
C2 C6 H6 120.3 . . ?
C8 C7 C1 118.8(3) . . ?
C8 C7 H7 120.6 . . ?
C1 C7 H7 120.6 . . ?
C7 C8 C9 119.8(3) . . ?
C7 C8 H8 120.1 . . ?
C9 C8 H8 120.1 . . ?
C8 C9 C10 118.0(4) . . ?
C8 C9 H9 121.0 . . ?
C10 C9 H9 121.0 . . ?
N1 C10 C9 123.5(4) . . ?
N1 C10 H10 118.3 . . ?
C9 C10 H10 118.3 . . ?
N3 C11 C17 122.1(3) . . ?
N3 C11 C12 114.6(3) . . ?
C17 C11 C12 123.2(3) . . ?
N4 C12 C16 121.7(3) . . ?
N4 C12 C11 115.3(3) . . ?
C16 C12 C11 122.8(3) . . ?
N4 C13 C14 122.8(3) . . ?
N4 C13 H13 118.6 . . ?
C14 C13 H13 118.6 . . ?
C15 C14 C13 118.6(3) . . ?
C15 C14 H14 120.7 . . ?
C13 C14 H14 120.7 . . ?
C14 C15 C16 119.3(3) . . ?
C14 C15 H15 120.3 . . ?
C16 C15 H15 120.3 . . ?
C15 C16 C12 119.2(3) . . ?
C15 C16 H16 120.4 . . ?
C12 C16 H16 120.4 . . ?
C11 C17 C18 118.9(3) . . ?
C11 C17 H17 120.5 . . ?
C18 C17 H17 120.5 . . ?
C19 C18 C17 119.2(3) . . ?
C19 C18 H18 120.4 . . ?
C17 C18 H18 120.4 . . ?
C18 C19 C20 118.4(3) . . ?
C18 C19 H19 120.8 . . ?
C20 C19 H19 120.8 . . ?
N3 C20 C19 123.3(3) . . ?
N3 C20 H20 118.3 . . ?
C19 C20 H20 118.3 . . ?

loop_
_geom_bond_atom_site_label_1
_geom_bond_atom_site_label_2
_geom_bond_distance
_geom_bond_site_symmetry_2
_geom_bond_publ_flag
Br1 Co1 2.5885(6) . ?
Br2 Co1 2.5575(6) . ?
Co1 N4 2.154(3) . ?
Co1 N2 2.165(3) . ?
Co1 N3 2.186(3) . ?
Co1 N1 2.217(3) . ?
N1 C10 1.336(4) . ?
N1 C1 1.346(4) . ?
N2 C2 1.343(4) . ?
N2 C3 1.346(4) . ?
N3 C20 1.336(4) . ?
N3 C11 1.351(4) . ?
N4 C13 1.341(4) . ?
N4 C12 1.345(4) . ?
C1 C7 1.393(5) . ?
C1 C2 1.487(5) . ?
C2 C6 1.390(5) . ?
C3 C4 1.387(5) . ?
C3 H3 0.9500 . ?
C4 C5 1.381(5) . ?
C4 H4 0.9500 . ?
C5 C6 1.377(5) . ?
C5 H5 0.9500 . ?
C6 H6 0.9500 . ?
C7 C8 1.376(5) . ?
C7 H7 0.9500 . ?
C8 C9 1.378(6) . ?
C8 H8 0.9500 . ?
C9 C10 1.384(5) . ?
C9 H9 0.9500 . ?
C10 H10 0.9500 . ?
C11 C17 1.380(4) . ?
C11 C12 1.493(4) . ?
C12 C16 1.392(4) . ?
C13 C14 1.390(5) . ?
C13 H13 0.9500 . ?
C14 C15 1.374(5) . ?
C14 H14 0.9500 . ?
C15 C16 1.384(5) . ?
C15 H15 0.9500 . ?
C16 H16 0.9500 . ?
C17 C18 1.388(5) . ?
C17 H17 0.9500 . ?
C18 C19 1.373(5) . ?
C18 H18 0.9500 . ?
C19 C20 1.381(5) . ?
C19 H19 0.9500 . ?
C20 H20 0.9500 . ?

loop_
_geom_torsion_atom_site_label_1
_geom_torsion_atom_site_label_2
_geom_torsion_atom_site_label_3
_geom_torsion_atom_site_label_4
_geom_torsion
_geom_torsion_site_symmetry_1
_geom_torsion_site_symmetry_2
_geom_torsion_site_symmetry_3
_geom_torsion_site_symmetry_4
_geom_torsion_publ_flag
C10 N1 C1 C7 0.5(5) . . . . ?
Co1 N1 C1 C7 176.3(3) . . . . ?
C10 N1 C1 C2 -178.1(3) . . . . ?
Co1 N1 C1 C2 -2.3(4) . . . . ?
C3 N2 C2 C6 0.5(5) . . . . ?
Co1 N2 C2 C6 -174.6(2) . . . . ?
C3 N2 C2 C1 179.4(3) . . . . ?
Co1 N2 C2 C1 4.3(4) . . . . ?
N1 C1 C2 N2 -1.2(4) . . . . ?
C7 C1 C2 N2 -179.8(3) . . . . ?
N1 C1 C2 C6 177.7(3) . . . . ?
C7 C1 C2 C6 -0.9(5) . . . . ?
C2 N2 C3 C4 -1.1(5) . . . . ?
Co1 N2 C3 C4 173.8(2) . . . . ?
N2 C3 C4 C5 0.5(5) . . . . ?
C3 C4 C5 C6 0.6(5) . . . . ?
C4 C5 C6 C2 -1.1(5) . . . . ?
N2 C2 C6 C5 0.5(5) . . . . ?
C1 C2 C6 C5 -178.3(3) . . . . ?
N1 C1 C7 C8 0.1(5) . . . . ?
C2 C1 C7 C8 178.6(3) . . . . ?
C1 C7 C8 C9 -0.6(5) . . . . ?
C7 C8 C9 C10 0.6(6) . . . . ?
C1 N1 C10 C9 -0.5(5) . . . . ?
Co1 N1 C10 C9 -175.9(3) . . . . ?
C8 C9 C10 N1 0.0(6) . . . . ?
C20 N3 C11 C17 2.5(4) . . . . ?
Co1 N3 C11 C17 178.7(2) . . . . ?
C20 N3 C11 C12 -173.7(3) . . . . ?
Co1 N3 C11 C12 2.5(3) . . . . ?
C13 N4 C12 C16 -1.6(5) . . . . ?
Co1 N4 C12 C16 175.5(2) . . . . ?
C13 N4 C12 C11 174.2(3) . . . . ?
Co1 N4 C12 C11 -8.8(3) . . . . ?
N3 C11 C12 N4 4.0(4) . . . . ?
C17 C11 C12 N4 -172.2(3) . . . . ?
N3 C11 C12 C16 179.7(3) . . . . ?
C17 C11 C12 C16 3.5(5) . . . . ?
C12 N4 C13 C14 1.5(5) . . . . ?
Co1 N4 C13 C14 -175.4(2) . . . . ?
N4 C13 C14 C15 -0.5(5) . . . . ?
C13 C14 C15 C16 -0.4(5) . . . . ?
C14 C15 C16 C12 0.3(5) . . . . ?
N4 C12 C16 C15 0.7(5) . . . . ?
C11 C12 C16 C15 -174.7(3) . . . . ?
N3 C11 C17 C18 -3.5(5) . . . . ?
C12 C11 C17 C18 172.4(3) . . . . ?
C11 C17 C18 C19 1.9(5) . . . . ?
C17 C18 C19 C20 0.4(5) . . . . ?
C11 N3 C20 C19 0.0(5) . . . . ?
Co1 N3 C20 C19 -175.9(2) . . . . ?
C18 C19 C20 N3 -1.4(5) . . . . ?
